data_7055770
loop_
_publ_author_name
'J\"urgens, Eva'
'Buys, Kai N.'
'Schmidt, Anna-Theresa'
'Furfari, Samantha K.'
'Cole, Marcus L.'
'Moser, Michael'
'Rominger, Frank'
'Kunz, Doris'

_publ_section_title
;
 Optimised synthesis of monoanionic bis(NHC)-pincer ligand precursors and
 their Li-complexes
;
_journal_issue 11
_journal_name_full 'New J. Chem.'
_journal_page_first 9160
_journal_paper_doi 10.1039/C6NJ01941B
_journal_volume 40
_journal_year 2016
_chemical_formula_sum 'C32 H43 B2 F8 N5 O0.74'
_chemical_formula_weight 683.17
_chemical_name_common HbimcaEt2HBF4
_chemical_name_systematic '3,6-Di-tert-butyl-1,8-bis(3-ethylimidazolium)carbazole bis(tetrafluoroborate)'
_chemical_temperature_decomposition 572
_space_group_crystal_system orthorhombic
_space_group_IT_number 60
_space_group_name_Hall '-P 2n 2ab'
_space_group_name_H-M_alt 'P b c n'
_symmetry_space_group_name_Hall '-P 2n 2ab'
_symmetry_space_group_name_H-M 'P b c n'
_atom_sites_solution_hydrogens mixed
_audit_creation_method SHELXL-2014/7
_audit_update_record
;
2016-04-05 deposited with the CCDC.
2016-09-06 downloaded from the CCDC.
;
_cell_angle_alpha 90
_cell_angle_beta 90
_cell_angle_gamma 90
_cell_formula_units_Z 8
_cell_length_a 13.948(2)
_cell_length_b 11.4011(19)
_cell_length_c 43.494(7)
_cell_measurement_reflns_used 3387
_cell_measurement_temperature 200(2)
_cell_measurement_theta_max 24.88
_cell_measurement_theta_min 2.31
_cell_volume 6916.5(19)
_computing_cell_refinement 'Bruker SAINT'
_computing_data_collection 'Bruker APEX2'
_computing_data_reduction 'Bruker SAINT'
_computing_molecular_graphics 'Bruker SHELXTL'
_computing_publication_material 'Bruker SHELXTL'
_computing_structure_refinement 'SHELXL-2014/7 (Sheldrick, 2014)'
_computing_structure_solution 'SHELXS-97 (Sheldrick 2008)'
_diffrn_ambient_temperature 200(2)
_diffrn_measured_fraction_theta_full 1.000
_diffrn_measured_fraction_theta_max 1.000
_diffrn_measurement_device_type 'Bruker APEX area detector'
_diffrn_measurement_method '\f and \w scans'
_diffrn_radiation_type MoK\a
_diffrn_radiation_wavelength 0.71073
_diffrn_reflns_av_R_equivalents 0.1033
_diffrn_reflns_av_unetI/netI 0.0514
_diffrn_reflns_Laue_measured_fraction_full 1.000
_diffrn_reflns_Laue_measured_fraction_max 1.000
_diffrn_reflns_limit_h_max 14
_diffrn_reflns_limit_h_min -14
_diffrn_reflns_limit_k_max 12
_diffrn_reflns_limit_k_min -12
_diffrn_reflns_limit_l_max 45
_diffrn_reflns_limit_l_min -45
_diffrn_reflns_number 39711
_diffrn_reflns_point_group_measured_fraction_full 1.000
_diffrn_reflns_point_group_measured_fraction_max 1.000
_diffrn_reflns_theta_full 21.965
_diffrn_reflns_theta_max 21.965
_diffrn_reflns_theta_min 0.936
_diffrn_source 'sealed tube'
_exptl_absorpt_coefficient_mu 0.109
_exptl_absorpt_correction_T_max 0.9593
_exptl_absorpt_correction_T_min 0.8402
_exptl_absorpt_correction_type multi-scan
_exptl_crystal_colour colorless
_exptl_crystal_density_diffrn 1.312
_exptl_crystal_description polyhedron
_exptl_crystal_F_000 2863
_exptl_crystal_recrystallization_method 'Re-crystallisation from solvent'
_exptl_crystal_size_max 0.450
_exptl_crystal_size_mid 0.090
_exptl_crystal_size_min 0.030
_refine_diff_density_max 0.323
_refine_diff_density_min -0.302
_refine_diff_density_rms 0.067
_refine_ls_extinction_method none
_refine_ls_goodness_of_fit_ref 1.082
_refine_ls_hydrogen_treatment mixed
_refine_ls_matrix_type full
_refine_ls_number_parameters 516
_refine_ls_number_reflns 4217
_refine_ls_number_restraints 466
_refine_ls_restrained_S_all 1.084
_refine_ls_R_factor_all 0.1001
_refine_ls_R_factor_gt 0.0666
_refine_ls_shift/su_max 0.000
_refine_ls_shift/su_mean 0.000
_refine_ls_structure_factor_coef Fsqd
_refine_ls_weighting_details 'w=1/[\s^2^(Fo^2^)+(0.0862P)^2^+6.5189P] where P=(Fo^2^+2Fc^2^)/3'
_refine_ls_weighting_scheme calc
_refine_ls_wR_factor_gt 0.1577
_refine_ls_wR_factor_ref 0.1797
_reflns_Friedel_coverage 0.000
_reflns_number_gt 3026
_reflns_number_total 4217
_reflns_threshold_expression 'I > 2\s(I)'
_cod_data_source_file c6nj01941b2.cif
_cod_data_source_block mmo18
_cod_depositor_comments
;
The following automatic conversions were performed:

'_chemical_melting_point' tag was changed to
'_chemical_temperature_decomposition' since the value had been '572
(dec.)'. The value '572 (dec.)' was changed to '572'.

Automatic conversion script
Id: cif_fix_values 4268 2015-11-12 08:31:59Z antanas 

 Adding full bibliography for 7055764--7055771.cif.
;
_cod_original_cell_volume 6917(2)
_cod_database_code 7055770
_shelx_shelxl_version_number 2014/7
_shelx_space_group_comment
; 
The symmetry employed for this shelxl refinement is uniquely defined 
by the following loop, which should always be used as a source of 
symmetry information in preference to the above space-group names. 
They are only intended as comments. 
;
_shelx_estimated_absorpt_t_min 0.953
_shelx_estimated_absorpt_t_max 0.997
_solvent_exptl_crystal_recrystallization_method Ethanol

loop_
_space_group_symop_operation_xyz
'x, y, z'
'-x+1/2, -y+1/2, z+1/2'
'-x, y, -z+1/2'
'x+1/2, -y+1/2, -z'
'-x, -y, -z'
'x-1/2, y-1/2, -z-1/2'
'x, -y, z-1/2'
'-x-1/2, y-1/2, z'

loop_
_atom_site_label
_atom_site_type_symbol
_atom_site_fract_x
_atom_site_fract_y
_atom_site_fract_z
_atom_site_U_iso_or_equiv
_atom_site_adp_type
_atom_site_occupancy
_atom_site_site_symmetry_order
_atom_site_calc_flag
_atom_site_refinement_flags_posn
_atom_site_refinement_flags_adp
_atom_site_refinement_flags_occupancy
_atom_site_disorder_assembly
_atom_site_disorder_group
N1 N 0.4217(2) 0.6964(3) 0.11306(8) 0.0332(9) Uani 1 1 d . U . . .
H1N H 0.418(3) 0.732(4) 0.0978(10) 0.040 Uiso 1 1 d . U . . .
C1 C 0.6032(3) 0.7791(4) 0.07372(10) 0.0360(11) Uani 1 1 d . U . . .
H1 H 0.574(3) 0.833(4) 0.0843(10) 0.043 Uiso 1 1 d . U . . .
N2 N 0.6419(3) 0.7971(3) 0.04672(9) 0.0469(10) Uani 1 1 d . U . . .
C3 C 0.6844(4) 0.6938(5) 0.03753(13) 0.0746(18) Uani 1 1 d . U . . .
H3 H 0.7175 0.6809 0.0188 0.090 Uiso 1 1 calc R U . . .
C4 C 0.6706(4) 0.6152(5) 0.05983(12) 0.0670(16) Uani 1 1 d . U . . .
H4 H 0.6927 0.5364 0.0600 0.080 Uiso 1 1 calc R U . . .
N5 N 0.6185(2) 0.6691(3) 0.08246(7) 0.0328(8) Uani 1 1 d . U . . .
C6 C 0.1476(3) 0.8202(4) 0.09762(11) 0.0409(11) Uani 1 1 d . U . . .
H6 H 0.099(3) 0.766(4) 0.0996(10) 0.049 Uiso 1 1 d . U . . .
N7 N 0.1469(3) 0.9112(3) 0.07901(9) 0.0460(10) Uani 1 1 d . U . . .
C8 C 0.2319(3) 0.9715(4) 0.08255(11) 0.0510(12) Uani 1 1 d . U . . .
H8 H 0.2507 1.0406 0.0720 0.061 Uiso 1 1 calc R U . . .
C9 C 0.2824(3) 0.9142(4) 0.10366(11) 0.0447(12) Uani 1 1 d . U . . .
H9 H 0.3443 0.9352 0.1109 0.054 Uiso 1 1 calc R U . . .
N10 N 0.2295(2) 0.8189(3) 0.11311(8) 0.0370(9) Uani 1 1 d . U . . .
C11 C 0.5893(3) 0.6129(3) 0.11019(9) 0.0305(10) Uani 1 1 d . U . . .
C12 C 0.4974(3) 0.6270(3) 0.12231(9) 0.0309(10) Uani 1 1 d . U . . .
C13 C 0.4717(3) 0.5647(4) 0.14881(9) 0.0330(10) Uani 1 1 d . U . . .
C14 C 0.5364(3) 0.4885(4) 0.16280(10) 0.0351(10) Uani 1 1 d . U . . .
H14 H 0.5171 0.4448 0.1803 0.053 Uiso 1 1 calc R U . . .
C15 C 0.6281(3) 0.4757(4) 0.15156(9) 0.0326(10) Uani 1 1 d . U . . .
C16 C 0.6525(3) 0.5388(3) 0.12510(9) 0.0334(10) Uani 1 1 d . U . . .
H16 H 0.7154 0.5303 0.1170 0.050 Uiso 1 1 calc R U . . .
C17 C 0.6352(4) 0.9054(4) 0.02802(11) 0.0562(14) Uani 1 1 d . U . . .
H17A H 0.7004 0.9371 0.0246 0.067 Uiso 1 1 calc R U . . .
H17B H 0.5980 0.9651 0.0394 0.067 Uiso 1 1 calc R U . . .
C18 C 0.5882(4) 0.8830(5) -0.00237(11) 0.0575(14) Uani 1 1 d . U . . .
H18A H 0.5850 0.9563 -0.0141 0.086 Uiso 1 1 calc R U . . .
H18B H 0.6256 0.8250 -0.0139 0.086 Uiso 1 1 calc R U . . .
H18C H 0.5232 0.8530 0.0010 0.086 Uiso 1 1 calc R U . . .
C21 C 0.2568(3) 0.7323(4) 0.13503(9) 0.0365(10) Uani 1 1 d . U . . .
C22 C 0.3475(3) 0.6807(4) 0.13357(9) 0.0330(10) Uani 1 1 d . U . . .
C23 C 0.3741(3) 0.5985(4) 0.15584(10) 0.0385(11) Uani 1 1 d . U . . .
C24 C 0.3104(3) 0.5662(5) 0.17878(10) 0.0505(13) Uani 1 1 d . U . . .
H24 H 0.3290 0.5093 0.1936 0.076 Uiso 1 1 calc R U . . .
C25 C 0.2194(3) 0.6161(5) 0.18036(11) 0.0554(14) Uani 1 1 d . U . . .
C26 C 0.1948(3) 0.6995(4) 0.15812(10) 0.0463(12) Uani 1 1 d . U . . .
H26 H 0.1332 0.7348 0.1590 0.070 Uiso 1 1 calc R U . . .
C27 C 0.0714(4) 0.9387(5) 0.05624(13) 0.0697(16) Uani 1 1 d . U . . .
H27A H 0.0986 0.9308 0.0353 0.084 Uiso 0.757(8) 1 calc R U P A 1
H27B H 0.0511 1.0212 0.0590 0.084 Uiso 0.757(8) 1 calc R U P A 1
H27C H 0.0129 0.8952 0.0622 0.084 Uiso 0.243(8) 1 calc R U P A 2
H27D H 0.0565 1.0233 0.0579 0.084 Uiso 0.243(8) 1 calc R U P A 2
C28 C -0.0186(5) 0.8572(6) 0.05907(17) 0.070(2) Uani 0.757(8) 1 d . U P A 1
H28A H -0.0660 0.8793 0.0435 0.104 Uiso 0.757(8) 1 calc R U P A 1
H28B H 0.0007 0.7754 0.0559 0.104 Uiso 0.757(8) 1 calc R U P A 1
H28C H -0.0467 0.8658 0.0796 0.104 Uiso 0.757(8) 1 calc R U P A 1
C31 C 0.7044(3) 0.4000(4) 0.16712(10) 0.0383(11) Uani 1 1 d . U . . .
C32 C 0.7489(4) 0.3154(4) 0.14389(11) 0.0540(13) Uani 1 1 d . U . . .
H32A H 0.7756 0.3600 0.1266 0.081 Uiso 1 1 calc R U . . .
H32B H 0.8001 0.2705 0.1539 0.081 Uiso 1 1 calc R U . . .
H32C H 0.6996 0.2616 0.1363 0.081 Uiso 1 1 calc R U . . .
C33 C 0.6634(4) 0.3286(5) 0.19369(12) 0.0607(15) Uani 1 1 d . U . . .
H33A H 0.7145 0.2815 0.2030 0.091 Uiso 1 1 calc R U . . .
H33B H 0.6365 0.3818 0.2092 0.091 Uiso 1 1 calc R U . . .
H33C H 0.6129 0.2767 0.1860 0.091 Uiso 1 1 calc R U . . .
C34 C 0.7835(3) 0.4803(4) 0.17971(11) 0.0524(13) Uani 1 1 d . U . . .
H34A H 0.8105 0.5269 0.1629 0.079 Uiso 1 1 calc R U . . .
H34B H 0.7563 0.5329 0.1953 0.079 Uiso 1 1 calc R U . . .
H34C H 0.8341 0.4324 0.1890 0.079 Uiso 1 1 calc R U . . .
C35 C 0.1506(6) 0.5977(9) 0.2072(2) 0.059(3) Uani 0.665(9) 1 d D U P B 1
C36 C 0.1902(11) 0.5061(12) 0.2300(3) 0.086(4) Uani 0.665(9) 1 d D U P B 1
H36A H 0.2495 0.5356 0.2392 0.129 Uiso 0.665(9) 1 calc R U P B 1
H36B H 0.1428 0.4916 0.2462 0.129 Uiso 0.665(9) 1 calc R U P B 1
H36C H 0.2034 0.4328 0.2190 0.129 Uiso 0.665(9) 1 calc R U P B 1
C37 C 0.0588(6) 0.5463(10) 0.1938(2) 0.074(3) Uani 0.665(9) 1 d D U P B 1
H37A H 0.0124 0.5330 0.2103 0.111 Uiso 0.665(9) 1 calc R U P B 1
H37B H 0.0318 0.6011 0.1788 0.111 Uiso 0.665(9) 1 calc R U P B 1
H37C H 0.0733 0.4716 0.1836 0.111 Uiso 0.665(9) 1 calc R U P B 1
C38 C 0.1263(7) 0.7120(9) 0.2239(2) 0.092(3) Uani 0.665(9) 1 d D U P B 1
H38A H 0.1849 0.7458 0.2326 0.138 Uiso 0.665(9) 1 calc R U P B 1
H38B H 0.0979 0.7676 0.2093 0.138 Uiso 0.665(9) 1 calc R U P B 1
H38C H 0.0805 0.6959 0.2405 0.138 Uiso 0.665(9) 1 calc R U P B 1
C35B C 0.1414(13) 0.5523(15) 0.2013(4) 0.060(5) Uani 0.335(9) 1 d D U P B 2
C36B C 0.187(2) 0.558(2) 0.2335(5) 0.066(6) Uani 0.335(9) 1 d D U P B 2
H36D H 0.2458 0.5110 0.2337 0.099 Uiso 0.335(9) 1 calc R U P B 2
H36E H 0.2021 0.6394 0.2385 0.099 Uiso 0.335(9) 1 calc R U P B 2
H36F H 0.1418 0.5264 0.2486 0.099 Uiso 0.335(9) 1 calc R U P B 2
C37B C 0.0496(12) 0.6252(19) 0.2010(5) 0.082(6) Uani 0.335(9) 1 d D U P B 2
H37D H 0.0205 0.6218 0.1805 0.122 Uiso 0.335(9) 1 calc R U P B 2
H37E H 0.0045 0.5938 0.2162 0.122 Uiso 0.335(9) 1 calc R U P B 2
H37F H 0.0648 0.7068 0.2061 0.122 Uiso 0.335(9) 1 calc R U P B 2
C38B C 0.1143(12) 0.4258(14) 0.1927(4) 0.080(5) Uani 0.335(9) 1 d D U P B 2
H38D H 0.1720 0.3767 0.1927 0.120 Uiso 0.335(9) 1 calc R U P B 2
H38E H 0.0684 0.3950 0.2077 0.120 Uiso 0.335(9) 1 calc R U P B 2
H38F H 0.0853 0.4249 0.1721 0.120 Uiso 0.335(9) 1 calc R U P B 2
B1 B 0.5338(4) 0.0675(5) 0.10512(14) 0.0493(14) Uani 1 1 d . U . . .
F1 F 0.4689(2) 0.0779(3) 0.08191(7) 0.0796(10) Uani 1 1 d . U . . .
F2 F 0.62560(19) 0.0582(3) 0.09379(7) 0.0749(9) Uani 1 1 d . U . . .
F3 F 0.5133(2) -0.0363(2) 0.12100(7) 0.0744(9) Uani 1 1 d . U . . .
F4 F 0.5265(2) 0.1616(2) 0.12460(7) 0.0641(8) Uani 1 1 d . U . . .
B2 B 0.3437(4) 0.7500(6) 0.03085(14) 0.0574(15) Uani 1 1 d . U . . .
F5 F 0.3578(3) 0.6655(4) 0.00927(8) 0.1163(14) Uani 1 1 d . U . . .
F6 F 0.3228(3) 0.8533(3) 0.01671(8) 0.1105(14) Uani 1 1 d . U . . .
F7 F 0.4219(2) 0.7624(4) 0.04936(7) 0.1017(13) Uani 1 1 d . U . . .
F8 F 0.2690(2) 0.7161(3) 0.04882(7) 0.0712(9) Uani 1 1 d . U . . .
O40 O 0.0205(16) 0.0673(11) 0.2560(5) 0.174(7) Uani 0.5 1 d D U P C -1
C41 C -0.0599(18) 0.112(2) 0.2371(7) 0.166(11) Uani 0.5 1 d D U P C -1
H41A H -0.0708 0.0628 0.2186 0.199 Uiso 0.5 1 calc R U P C -1
H41B H -0.1201 0.1178 0.2490 0.199 Uiso 0.5 1 calc R U P C -1
C42 C -0.0219(18) 0.2280(19) 0.2290(5) 0.151(8) Uani 0.5 1 d D U P C -1
H42A H -0.0088 0.2314 0.2066 0.181 Uiso 0.5 1 calc R U P C -1
H42B H -0.0699 0.2891 0.2340 0.181 Uiso 0.5 1 calc R U P C -1
C43 C 0.0557(16) 0.2470(16) 0.2441(6) 0.165(8) Uani 0.5 1 d D U P C -1
H43A H 0.0548 0.3290 0.2516 0.198 Uiso 0.5 1 calc R U P C -1
H43B H 0.1106 0.2393 0.2298 0.198 Uiso 0.5 1 calc R U P C -1
C44 C 0.0710(15) 0.1731(18) 0.2690(5) 0.119(6) Uani 0.5 1 d D U P C -1
H44A H 0.0402 0.2024 0.2880 0.143 Uiso 0.5 1 calc R U P C -1
H44B H 0.1399 0.1584 0.2727 0.143 Uiso 0.5 1 calc R U P C -1
C28B C 0.0884(16) 0.917(2) 0.0286(5) 0.064(6) Uani 0.243(8) 1 d . U P A 2
H28D H 0.0330 0.9388 0.0161 0.096 Uiso 0.243(8) 1 calc R U P A 2
H28E H 0.1448 0.9611 0.0219 0.096 Uiso 0.243(8) 1 calc R U P A 2
H28F H 0.1009 0.8325 0.0262 0.096 Uiso 0.243(8) 1 calc R U P A 2
O1 O -0.1401(11) 0.8153(13) 0.0599(4) 0.077(6) Uani 0.243(8) 1 d . . P A 2

loop_
_atom_site_aniso_label
_atom_site_aniso_U_11
_atom_site_aniso_U_22
_atom_site_aniso_U_33
_atom_site_aniso_U_23
_atom_site_aniso_U_13
_atom_site_aniso_U_12
N1 0.0227(18) 0.044(2) 0.033(2) 0.0074(17) 0.0032(16) 0.0037(16)
C1 0.031(3) 0.041(3) 0.036(3) 0.002(2) -0.0013(19) -0.003(2)
N2 0.037(2) 0.062(2) 0.042(2) 0.0137(19) 0.0055(18) -0.0045(19)
C3 0.082(4) 0.082(4) 0.060(3) 0.027(3) 0.041(3) 0.035(3)
C4 0.078(4) 0.064(3) 0.059(3) 0.020(3) 0.035(3) 0.034(3)
N5 0.0255(19) 0.038(2) 0.0345(19) 0.0047(16) 0.0050(15) 0.0005(15)
C6 0.024(2) 0.051(3) 0.048(3) 0.008(2) 0.003(2) 0.006(2)
N7 0.039(2) 0.050(2) 0.049(2) 0.0114(19) 0.0036(17) 0.0131(18)
C8 0.047(3) 0.042(3) 0.064(3) 0.004(2) 0.012(2) 0.006(2)
C9 0.033(2) 0.043(3) 0.058(3) 0.000(2) 0.008(2) 0.001(2)
N10 0.0260(19) 0.042(2) 0.043(2) 0.0032(17) 0.0018(16) 0.0034(16)
C11 0.025(2) 0.035(2) 0.032(2) -0.0012(18) 0.0033(17) -0.0027(18)
C12 0.023(2) 0.033(2) 0.037(2) -0.0007(19) -0.0011(17) 0.0001(17)
C13 0.025(2) 0.041(2) 0.032(2) 0.0058(19) 0.0012(17) 0.0006(18)
C14 0.031(2) 0.038(2) 0.036(2) 0.006(2) 0.0007(18) 0.0021(19)
C15 0.029(2) 0.034(2) 0.035(2) -0.0016(19) -0.0015(17) 0.0007(18)
C16 0.024(2) 0.039(2) 0.037(2) -0.0028(19) 0.0009(18) 0.0009(19)
C17 0.056(3) 0.062(3) 0.051(3) 0.020(2) -0.004(2) -0.013(3)
C18 0.051(3) 0.066(3) 0.055(3) 0.017(3) 0.001(2) 0.001(3)
C21 0.024(2) 0.044(2) 0.042(2) 0.005(2) 0.0017(18) 0.0017(18)
C22 0.024(2) 0.046(2) 0.029(2) 0.0023(19) 0.0007(17) 0.0015(18)
C23 0.024(2) 0.056(3) 0.036(2) 0.009(2) 0.0018(18) -0.0006(19)
C24 0.030(2) 0.079(3) 0.043(3) 0.022(2) 0.005(2) 0.002(2)
C25 0.027(2) 0.094(4) 0.046(3) 0.021(3) 0.0092(19) 0.007(2)
C26 0.023(2) 0.074(3) 0.042(3) 0.007(2) 0.0047(19) 0.009(2)
C27 0.059(3) 0.083(4) 0.067(4) 0.024(3) -0.007(3) 0.019(3)
C28 0.063(4) 0.074(5) 0.071(5) 0.004(4) -0.022(4) 0.016(4)
C31 0.032(2) 0.038(2) 0.045(2) 0.003(2) -0.0002(19) 0.0059(19)
C32 0.050(3) 0.046(3) 0.066(3) -0.002(2) -0.003(2) 0.014(2)
C33 0.048(3) 0.064(3) 0.069(3) 0.028(3) 0.001(3) 0.017(3)
C34 0.044(3) 0.052(3) 0.062(3) 0.000(2) -0.016(2) 0.006(2)
C35 0.028(4) 0.109(7) 0.040(5) 0.024(4) 0.005(3) -0.001(4)
C36 0.046(6) 0.154(10) 0.058(6) 0.049(7) 0.011(5) -0.003(7)
C37 0.044(5) 0.122(9) 0.057(6) 0.027(6) 0.005(4) -0.018(5)
C38 0.072(6) 0.137(7) 0.068(6) -0.004(5) 0.038(5) -0.012(5)
C35B 0.033(7) 0.097(9) 0.049(8) 0.019(6) 0.017(6) 0.007(6)
C36B 0.048(10) 0.103(14) 0.046(8) 0.026(8) 0.022(6) 0.009(11)
C37B 0.045(8) 0.132(13) 0.068(12) 0.026(10) 0.029(7) 0.022(8)
C38B 0.056(10) 0.107(9) 0.077(11) 0.013(7) 0.028(8) -0.006(7)
B1 0.031(3) 0.054(3) 0.062(3) -0.013(3) -0.003(2) 0.000(2)
F1 0.059(2) 0.093(2) 0.086(2) -0.0124(18) -0.0249(17) -0.0015(17)
F2 0.0340(16) 0.099(2) 0.092(2) -0.0149(19) 0.0101(15) 0.0020(15)
F3 0.070(2) 0.0580(18) 0.096(2) -0.0032(17) 0.0111(18) -0.0035(15)
F4 0.0623(18) 0.0534(17) 0.077(2) -0.0179(15) 0.0039(15) -0.0003(14)
B2 0.044(3) 0.089(4) 0.039(3) 0.023(3) -0.004(3) -0.010(3)
F5 0.103(3) 0.178(4) 0.068(2) -0.016(2) 0.005(2) 0.043(3)
F6 0.120(3) 0.103(3) 0.108(3) 0.057(2) -0.066(2) -0.049(2)
F7 0.0462(18) 0.194(4) 0.065(2) 0.053(2) -0.0205(15) -0.032(2)
F8 0.0556(18) 0.069(2) 0.089(2) -0.0018(17) 0.0161(16) -0.0069(15)
O40 0.22(2) 0.125(8) 0.178(19) 0.027(8) -0.085(11) -0.012(8)
C41 0.182(19) 0.169(16) 0.148(19) 0.046(16) -0.057(15) -0.010(14)
C42 0.167(17) 0.152(13) 0.134(14) 0.018(11) -0.031(13) 0.013(11)
C43 0.185(17) 0.144(11) 0.165(16) 0.033(11) -0.037(13) -0.017(11)
C44 0.103(12) 0.120(12) 0.134(13) -0.001(10) -0.011(10) 0.025(10)
C28B 0.059(13) 0.072(15) 0.061(6) 0.018(7) -0.012(6) 0.010(11)
O1 0.054(10) 0.060(10) 0.115(14) 0.000(9) -0.022(9) -0.007(8)

loop_
_atom_type_symbol
_atom_type_description
_atom_type_scat_dispersion_real
_atom_type_scat_dispersion_imag
_atom_type_scat_source
C C 0.0033 0.0016 'International Tables Vol C Tables 4.2.6.8 and 6.1.1.4'
H H 0.0000 0.0000 'International Tables Vol C Tables 4.2.6.8 and 6.1.1.4'
B B 0.0013 0.0007 'International Tables Vol C Tables 4.2.6.8 and 6.1.1.4'
N N 0.0061 0.0033 'International Tables Vol C Tables 4.2.6.8 and 6.1.1.4'
O O 0.0106 0.0060 'International Tables Vol C Tables 4.2.6.8 and 6.1.1.4'
F F 0.0171 0.0103 'International Tables Vol C Tables 4.2.6.8 and 6.1.1.4'

loop_
_geom_angle_atom_site_label_1
_geom_angle_atom_site_label_2
_geom_angle_atom_site_label_3
_geom_angle
C22 N1 C12 108.2(3)
C22 N1 H1N 124(3)
C12 N1 H1N 127(3)
N2 C1 N5 109.8(4)
N2 C1 H1 124(3)
N5 C1 H1 126(3)
C1 N2 C3 107.7(4)
C1 N2 C17 126.7(4)
C3 N2 C17 125.4(4)
C4 C3 N2 107.5(4)
C4 C3 H3 126.2
N2 C3 H3 126.2
C3 C4 N5 107.3(4)
C3 C4 H4 126.3
N5 C4 H4 126.3
C1 N5 C4 107.7(4)
C1 N5 C11 128.4(4)
C4 N5 C11 123.9(4)
N7 C6 N10 109.1(4)
N7 C6 H6 125(3)
N10 C6 H6 126(3)
C6 N7 C8 108.6(4)
C6 N7 C27 125.7(4)
C8 N7 C27 125.5(4)
C9 C8 N7 106.7(4)
C9 C8 H8 126.6
N7 C8 H8 126.6
C8 C9 N10 108.0(4)
C8 C9 H9 126.0
N10 C9 H9 126.0
C6 N10 C9 107.6(4)
C6 N10 C21 125.3(4)
C9 N10 C21 127.1(4)
C16 C11 C12 118.6(4)
C16 C11 N5 119.3(4)
C12 C11 N5 122.0(4)
N1 C12 C11 131.2(4)
N1 C12 C13 109.6(3)
C11 C12 C13 119.1(4)
C14 C13 C12 120.7(4)
C14 C13 C23 133.1(4)
C12 C13 C23 106.2(3)
C15 C14 C13 120.9(4)
C15 C14 H14 119.6
C13 C14 H14 119.6
C14 C15 C16 117.6(4)
C14 C15 C31 123.3(4)
C16 C15 C31 119.1(4)
C11 C16 C15 123.1(4)
C11 C16 H16 118.5
C15 C16 H16 118.5
N2 C17 C18 111.7(4)
N2 C17 H17A 109.3
C18 C17 H17A 109.3
N2 C17 H17B 109.3
C18 C17 H17B 109.3
H17A C17 H17B 107.9
C17 C18 H18A 109.5
C17 C18 H18B 109.5
H18A C18 H18B 109.5
C17 C18 H18C 109.5
H18A C18 H18C 109.5
H18B C18 H18C 109.5
C26 C21 C22 119.2(4)
C26 C21 N10 120.6(4)
C22 C21 N10 120.3(4)
N1 C22 C21 130.9(4)
N1 C22 C23 109.6(4)
C21 C22 C23 119.4(4)
C24 C23 C22 120.4(4)
C24 C23 C13 133.2(4)
C22 C23 C13 106.4(4)
C23 C24 C25 120.7(4)
C23 C24 H24 119.6
C25 C24 H24 119.6
C24 C25 C26 117.9(4)
C24 C25 C35 123.7(5)
C26 C25 C35 117.9(5)
C24 C25 C35B 117.6(7)
C26 C25 C35B 122.5(7)
C21 C26 C25 122.4(4)
C21 C26 H26 118.8
C25 C26 H26 118.8
C28B C27 N7 117.8(11)
N7 C27 C28 113.1(5)
N7 C27 H27A 109.0
C28 C27 H27A 109.0
N7 C27 H27B 109.0
C28 C27 H27B 109.0
H27A C27 H27B 107.8
C28B C27 H27C 107.9
N7 C27 H27C 107.9
C28B C27 H27D 107.9
N7 C27 H27D 107.9
H27C C27 H27D 107.2
C27 C28 H28A 109.5
C27 C28 H28B 109.5
H28A C28 H28B 109.5
C27 C28 H28C 109.5
H28A C28 H28C 109.5
H28B C28 H28C 109.5
C33 C31 C15 112.1(4)
C33 C31 C32 108.4(4)
C15 C31 C32 110.3(4)
C33 C31 C34 108.5(4)
C15 C31 C34 108.8(3)
C32 C31 C34 108.7(4)
C31 C32 H32A 109.5
C31 C32 H32B 109.5
H32A C32 H32B 109.5
C31 C32 H32C 109.5
H32A C32 H32C 109.5
H32B C32 H32C 109.5
C31 C33 H33A 109.5
C31 C33 H33B 109.5
H33A C33 H33B 109.5
C31 C33 H33C 109.5
H33A C33 H33C 109.5
H33B C33 H33C 109.5
C31 C34 H34A 109.5
C31 C34 H34B 109.5
H34A C34 H34B 109.5
C31 C34 H34C 109.5
H34A C34 H34C 109.5
H34B C34 H34C 109.5
C37 C35 C25 106.7(7)
C37 C35 C38 108.9(8)
C25 C35 C38 112.7(7)
C37 C35 C36 106.6(9)
C25 C35 C36 111.0(9)
C38 C35 C36 110.6(9)
C35 C36 H36A 109.5
C35 C36 H36B 109.5
H36A C36 H36B 109.5
C35 C36 H36C 109.5
H36A C36 H36C 109.5
H36B C36 H36C 109.5
C35 C37 H37A 109.5
C35 C37 H37B 109.5
H37A C37 H37B 109.5
C35 C37 H37C 109.5
H37A C37 H37C 109.5
H37B C37 H37C 109.5
C35 C38 H38A 109.5
C35 C38 H38B 109.5
H38A C38 H38B 109.5
C35 C38 H38C 109.5
H38A C38 H38C 109.5
H38B C38 H38C 109.5
C37B C35B C36B 109.4(14)
C37B C35B C38B 107.6(15)
C36B C35B C38B 111.2(15)
C37B C35B C25 108.6(13)
C36B C35B C25 102.7(17)
C38B C35B C25 117.2(12)
C35B C36B H36D 109.5
C35B C36B H36E 109.5
H36D C36B H36E 109.5
C35B C36B H36F 109.5
H36D C36B H36F 109.5
H36E C36B H36F 109.5
C35B C37B H37D 109.5
C35B C37B H37E 109.5
H37D C37B H37E 109.5
C35B C37B H37F 109.5
H37D C37B H37F 109.5
H37E C37B H37F 109.5
C35B C38B H38D 109.5
C35B C38B H38E 109.5
H38D C38B H38E 109.5
C35B C38B H38F 109.5
H38D C38B H38F 109.5
H38E C38B H38F 109.5
F1 B1 F4 109.9(4)
F1 B1 F2 111.1(5)
F4 B1 F2 110.5(4)
F1 B1 F3 107.7(4)
F4 B1 F3 110.0(5)
F2 B1 F3 107.6(4)
F8 B2 F5 107.9(5)
F8 B2 F6 110.0(5)
F5 B2 F6 109.4(5)
F8 B2 F7 107.7(4)
F5 B2 F7 111.4(5)
F6 B2 F7 110.4(5)
C41 O40 C44 106.6(18)
C42 C41 O40 99.8(17)
C42 C41 H41A 111.8
O40 C41 H41A 111.8
C42 C41 H41B 111.8
O40 C41 H41B 111.8
H41A C41 H41B 109.5
C43 C42 C41 109.6(15)
C43 C42 H42A 109.8
C41 C42 H42A 109.8
C43 C42 H42B 109.8
C41 C42 H42B 109.8
H42A C42 H42B 108.2
C42 C43 C44 115.1(16)
C42 C43 H43A 108.5
C44 C43 H43A 108.5
C42 C43 H43B 108.5
C44 C43 H43B 108.5
H43A C43 H43B 107.5
C43 C44 O40 97.0(17)
C43 C44 H44A 112.3
O40 C44 H44A 112.3
C43 C44 H44B 112.3
O40 C44 H44B 112.3
H44A C44 H44B 109.9
C27 C28B H28D 109.5
C27 C28B H28E 109.5
H28D C28B H28E 109.5
C27 C28B H28F 109.5
H28D C28B H28F 109.5
H28E C28B H28F 109.5

loop_
_geom_bond_atom_site_label_1
_geom_bond_atom_site_label_2
_geom_bond_distance
N1 C22 1.379(5)
N1 C12 1.379(5)
N1 H1N 0.78(4)
C1 N2 1.308(5)
C1 N5 1.328(5)
C1 H1 0.87(4)
N2 C3 1.378(6)
N2 C17 1.482(6)
C3 C4 1.334(7)
C3 H3 0.9500
C4 N5 1.369(6)
C4 H4 0.9500
N5 C11 1.425(5)
C6 N7 1.316(6)
C6 N10 1.326(6)
C6 H6 0.92(5)
N7 C8 1.379(6)
N7 C27 1.479(6)
C8 C9 1.329(6)
C8 H8 0.9500
C9 N10 1.376(5)
C9 H9 0.9500
N10 C21 1.425(5)
C11 C16 1.382(6)
C11 C12 1.396(5)
C12 C13 1.401(5)
C13 C14 1.392(6)
C13 C23 1.448(6)
C14 C15 1.377(6)
C14 H14 0.9500
C15 C16 1.399(6)
C15 C31 1.527(6)
C16 H16 0.9500
C17 C18 1.498(6)
C17 H17A 0.9900
C17 H17B 0.9900
C18 H18A 0.9800
C18 H18B 0.9800
C18 H18C 0.9800
C21 C26 1.377(6)
C21 C22 1.396(6)
C22 C23 1.398(6)
C23 C24 1.386(6)
C24 C25 1.392(6)
C24 H24 0.9500
C25 C26 1.399(6)
C25 C35 1.527(11)
C25 C35B 1.59(2)
C26 H26 0.9500
C27 C28B 1.25(2)
C27 C28 1.567(9)
C27 H27A 0.9900
C27 H27B 0.9900
C27 H27C 0.9900
C27 H27D 0.9900
C28 H28A 0.9800
C28 H28B 0.9800
C28 H28C 0.9800
C31 C33 1.525(6)
C31 C32 1.529(6)
C31 C34 1.535(6)
C32 H32A 0.9800
C32 H32B 0.9800
C32 H32C 0.9800
C33 H33A 0.9800
C33 H33B 0.9800
C33 H33C 0.9800
C34 H34A 0.9800
C34 H34B 0.9800
C34 H34C 0.9800
C35 C37 1.524(10)
C35 C38 1.530(11)
C35 C36 1.542(11)
C36 H36A 0.9800
C36 H36B 0.9800
C36 H36C 0.9800
C37 H37A 0.9800
C37 H37B 0.9800
C37 H37C 0.9800
C38 H38A 0.9800
C38 H38B 0.9800
C38 H38C 0.9800
C35B C37B 1.527(14)
C35B C36B 1.537(14)
C35B C38B 1.538(14)
C36B H36D 0.9800
C36B H36E 0.9800
C36B H36F 0.9800
C37B H37D 0.9800
C37B H37E 0.9800
C37B H37F 0.9800
C38B H38D 0.9800
C38B H38E 0.9800
C38B H38F 0.9800
B1 F1 1.361(6)
B1 F4 1.372(6)
B1 F2 1.376(6)
B1 F3 1.399(7)
B2 F8 1.359(6)
B2 F5 1.360(8)
B2 F6 1.361(7)
B2 F7 1.363(6)
O40 C41 1.48(2)
O40 C44 1.506(19)
C41 C42 1.47(2)
C41 H41A 0.9900
C41 H41B 0.9900
C42 C43 1.28(3)
C42 H42A 0.9900
C42 H42B 0.9900
C43 C44 1.39(2)
C43 H43A 0.9900
C43 H43B 0.9900
C44 H44A 0.9900
C44 H44B 0.9900
C28B H28D 0.9800
C28B H28E 0.9800
C28B H28F 0.9800

loop_
_geom_torsion_atom_site_label_1
_geom_torsion_atom_site_label_2
_geom_torsion_atom_site_label_3
_geom_torsion_atom_site_label_4
_geom_torsion
N5 C1 N2 C3 -0.1(5)
N5 C1 N2 C17 175.5(4)
C1 N2 C3 C4 -0.5(6)
C17 N2 C3 C4 -176.2(5)
N2 C3 C4 N5 0.9(7)
N2 C1 N5 C4 0.6(5)
N2 C1 N5 C11 179.8(4)
C3 C4 N5 C1 -0.9(6)
C3 C4 N5 C11 179.9(4)
N10 C6 N7 C8 0.1(5)
N10 C6 N7 C27 175.3(4)
C6 N7 C8 C9 -0.1(5)
C27 N7 C8 C9 -175.4(4)
N7 C8 C9 N10 0.2(5)
N7 C6 N10 C9 0.0(5)
N7 C6 N10 C21 -178.8(4)
C8 C9 N10 C6 -0.1(5)
C8 C9 N10 C21 178.7(4)
C1 N5 C11 C16 -138.3(4)
C4 N5 C11 C16 40.7(6)
C1 N5 C11 C12 43.9(6)
C4 N5 C11 C12 -137.0(5)
C22 N1 C12 C11 -178.2(4)
C22 N1 C12 C13 0.7(5)
C16 C11 C12 N1 177.8(4)
N5 C11 C12 N1 -4.4(7)
C16 C11 C12 C13 -1.0(6)
N5 C11 C12 C13 176.8(4)
N1 C12 C13 C14 -179.7(4)
C11 C12 C13 C14 -0.6(6)
N1 C12 C13 C23 0.3(5)
C11 C12 C13 C23 179.3(4)
C12 C13 C14 C15 2.2(6)
C23 C13 C14 C15 -177.7(4)
C13 C14 C15 C16 -2.1(6)
C13 C14 C15 C31 175.7(4)
C12 C11 C16 C15 1.1(6)
N5 C11 C16 C15 -176.8(4)
C14 C15 C16 C11 0.4(6)
C31 C15 C16 C11 -177.4(4)
C1 N2 C17 C18 -119.2(5)
C3 N2 C17 C18 55.6(7)
C6 N10 C21 C26 -49.0(6)
C9 N10 C21 C26 132.3(5)
C6 N10 C21 C22 131.8(5)
C9 N10 C21 C22 -46.8(6)
C12 N1 C22 C21 178.1(4)
C12 N1 C22 C23 -1.4(5)
C26 C21 C22 N1 179.3(4)
N10 C21 C22 N1 -1.5(7)
C26 C21 C22 C23 -1.1(6)
N10 C21 C22 C23 178.1(4)
N1 C22 C23 C24 -178.8(4)
C21 C22 C23 C24 1.6(7)
N1 C22 C23 C13 1.6(5)
C21 C22 C23 C13 -178.1(4)
C14 C13 C23 C24 -0.7(9)
C12 C13 C23 C24 179.3(5)
C14 C13 C23 C22 178.8(5)
C12 C13 C23 C22 -1.1(5)
C22 C23 C24 C25 -1.0(7)
C13 C23 C24 C25 178.5(5)
C23 C24 C25 C26 0.0(8)
C23 C24 C25 C35 -171.4(6)
C23 C24 C25 C35B 164.3(8)
C22 C21 C26 C25 0.1(7)
N10 C21 C26 C25 -179.0(4)
C24 C25 C26 C21 0.5(8)
C35 C25 C26 C21 172.3(6)
C35B C25 C26 C21 -163.0(8)
C6 N7 C27 C28B -102.8(14)
C8 N7 C27 C28B 71.7(15)
C6 N7 C27 C28 8.2(7)
C8 N7 C27 C28 -177.4(5)
C14 C15 C31 C33 7.7(6)
C16 C15 C31 C33 -174.6(4)
C14 C15 C31 C32 128.6(4)
C16 C15 C31 C32 -53.7(5)
C14 C15 C31 C34 -112.3(5)
C16 C15 C31 C34 65.4(5)
C24 C25 C35 C37 -122.6(8)
C26 C25 C35 C37 66.0(9)
C24 C25 C35 C38 117.9(8)
C26 C25 C35 C38 -53.5(9)
C24 C25 C35 C36 -6.8(12)
C26 C25 C35 C36 -178.1(8)
C24 C25 C35B C37B 177.0(11)
C26 C25 C35B C37B -19.5(16)
C24 C25 C35B C36B 61.2(13)
C26 C25 C35B C36B -135.3(11)
C24 C25 C35B C38B -60.9(14)
C26 C25 C35B C38B 102.6(12)
C44 O40 C41 C42 26(3)
O40 C41 C42 C43 -8(3)
C41 C42 C43 C44 -16(4)
C42 C43 C44 O40 31(4)
C41 O40 C44 C43 -33(3)
